data_7150393
loop_
_publ_author_name
'Loeb, Stephen J.'
'Tiburcio, Jorge'
'Vella, Sarah J.'
'Wisner, James A.'

_publ_section_title
;
 A versatile template for the formation of [2]pseudorotaxanes.
 1,2-Bis(pyridinium)ethane axles and 24-crown-8 ether wheels.
;
_journal_issue 4
_journal_name_full 'Organic &amp; biomolecular chemistry'
_journal_page_first 667
_journal_page_last 680
_journal_paper_doi 10.1039/b514528g
_journal_volume 4
_journal_year 2006
_chemical_formula_sum 'C50 H60 B2 F8 N4 O12'
_chemical_formula_weight 1082.64
_chemical_name_systematic
;
?
;
_space_group_IT_number 2
_symmetry_cell_setting triclinic
_symmetry_Int_Tables_number 2
_symmetry_space_group_name_Hall '-P 1'
_symmetry_space_group_name_H-M 'P -1'
_atom_sites_solution_hydrogens geom
_atom_sites_solution_primary direct
_atom_sites_solution_secondary difmap
_audit_creation_method SHELXL-97
_cell_angle_alpha 91.475(2)
_cell_angle_beta 96.658(2)
_cell_angle_gamma 91.858(2)
_cell_formula_units_Z 2
_cell_length_a 11.6700(9)
_cell_length_b 13.1966(10)
_cell_length_c 17.1182(13)
_cell_measurement_temperature 293(2)
_cell_measurement_theta_max 28.3
_cell_measurement_theta_min 1.5
_cell_volume 2616.0(3)
_computing_cell_refinement 'Bruker SAINT'
_computing_data_collection 'Bruker SMART'
_computing_data_reduction 'Bruker SHELXTL XPREP'
_computing_molecular_graphics 'Bruker SHELXTL XP'
_computing_publication_material 'Bruker SHELXTL XCIF'
_computing_structure_refinement 'SHELXL-97 (Sheldrick, 1997)'
_computing_structure_solution 'SHELXS-97 (Sheldrick, 1997)'
_diffrn_ambient_temperature 293(2)
_diffrn_measured_fraction_theta_full 0.998
_diffrn_measured_fraction_theta_max 0.998
_diffrn_measurement_device_type 'Bruker APEX CCD'
_diffrn_measurement_method 'hemisphere scans'
_diffrn_radiation_monochromator graphite
_diffrn_radiation_source 'fine-focus sealed tube'
_diffrn_radiation_type MoK\a
_diffrn_radiation_wavelength 0.71073
_diffrn_reflns_av_R_equivalents 0.0244
_diffrn_reflns_av_sigmaI/netI 0.0373
_diffrn_reflns_limit_h_max 13
_diffrn_reflns_limit_h_min -13
_diffrn_reflns_limit_k_max 15
_diffrn_reflns_limit_k_min -15
_diffrn_reflns_limit_l_max 20
_diffrn_reflns_limit_l_min -20
_diffrn_reflns_number 21185
_diffrn_reflns_theta_full 25.00
_diffrn_reflns_theta_max 25.00
_diffrn_reflns_theta_min 1.20
_diffrn_standards_decay_% <1
_diffrn_standards_number '50 standard frames at start and end'
_exptl_absorpt_coefficient_mu 0.115
_exptl_absorpt_correction_T_max 1.000000
_exptl_absorpt_correction_T_min 0.920885
_exptl_absorpt_correction_type empirical
_exptl_crystal_colour block
_exptl_crystal_density_diffrn 1.374
_exptl_crystal_density_meas ?
_exptl_crystal_density_method .
_exptl_crystal_description yellow
_exptl_crystal_F_000 1132
_exptl_crystal_size_max 0.28
_exptl_crystal_size_mid 0.20
_exptl_crystal_size_min 0.18
_refine_diff_density_max 1.084
_refine_diff_density_min -0.725
_refine_diff_density_rms 0.061
_refine_ls_extinction_method none
_refine_ls_goodness_of_fit_ref 1.039
_refine_ls_hydrogen_treatment mixed
_refine_ls_matrix_type full
_refine_ls_number_parameters 685
_refine_ls_number_reflns 9196
_refine_ls_number_restraints 0
_refine_ls_restrained_S_all 1.039
_refine_ls_R_factor_all 0.0938
_refine_ls_R_factor_gt 0.0713
_refine_ls_shift/su_max 0.001
_refine_ls_shift/su_mean 0.000
_refine_ls_structure_factor_coef Fsqd
_refine_ls_weighting_details 'calc w=1/[\s^2^(Fo^2^)+(0.1136P)^2^+2.5368P] where P=(Fo^2^+2Fc^2^)/3'
_refine_ls_weighting_scheme calc
_refine_ls_wR_factor_gt 0.1957
_refine_ls_wR_factor_ref 0.2168
_reflns_number_gt 6716
_reflns_number_total 9196
_reflns_threshold_expression >2sigma(I)
_cod_data_source_file b514528g.txt
_cod_data_source_block '[2]pseudorotaxane_[(1,2-bis(4-phenylpyridinium)ethane)-DB24C8][BF4]2'
_cod_original_sg_symbol_H-M P-1
_cod_database_code 7150393

loop_
_symmetry_equiv_pos_as_xyz
'x, y, z'
'-x, -y, -z'

loop_
_atom_site_label
_atom_site_type_symbol
_atom_site_fract_x
_atom_site_fract_y
_atom_site_fract_z
_atom_site_U_iso_or_equiv
_atom_site_adp_type
_atom_site_occupancy
_atom_site_symmetry_multiplicity
_atom_site_calc_flag
_atom_site_refinement_flags
_atom_site_disorder_assembly
_atom_site_disorder_group
O1 O 0.75974(18) -0.47604(16) 0.37730(12) 0.0376(5) Uani 1 1 d . . .
O2 O 0.77406(18) -0.63852(16) 0.49469(12) 0.0373(5) Uani 1 1 d . . .
O3 O 0.58952(19) -0.71289(16) 0.57334(14) 0.0445(6) Uani 1 1 d . . .
O4 O 0.60822(19) -0.33696(16) 0.34607(13) 0.0410(5) Uani 1 1 d . . .
O5 O 0.0800(4) -0.4376(4) 0.0888(2) 0.1133(14) Uani 1 1 d . . .
O6 O 0.2618(3) -0.4525(3) 0.1118(2) 0.0862(10) Uani 1 1 d . . .
O101 O -0.12525(18) 0.17017(16) 0.14064(12) 0.0372(5) Uani 1 1 d . . .
O102 O 0.05985(19) 0.23719(16) 0.05627(13) 0.0411(5) Uani 1 1 d . . .
O103 O 0.25072(19) 0.17454(17) -0.00979(13) 0.0414(5) Uani 1 1 d . . .
O104 O -0.25039(19) 0.00329(16) 0.11936(13) 0.0395(5) Uani 1 1 d . . .
O105 O 0.3249(4) 0.0469(4) 0.4367(3) 0.1355(18) Uani 1 1 d . . .
O106 O 0.4884(3) 0.1135(3) 0.4217(2) 0.1009(12) Uani 1 1 d . . .
N1 N 0.4715(2) -0.56249(18) 0.40002(14) 0.0302(5) Uani 1 1 d . . .
N2 N 0.1705(4) -0.4260(3) 0.1307(2) 0.0639(9) Uani 1 1 d . . .
N101 N 0.0356(2) -0.04236(18) 0.10350(14) 0.0306(5) Uani 1 1 d . . .
N102 N 0.3930(4) 0.0803(3) 0.3959(3) 0.0784(12) Uani 1 1 d . . .
C1 C 0.5542(3) -0.5773(3) 0.1152(2) 0.0507(9) Uani 1 1 d . . .
H1A H 0.5331 -0.5115 0.1259 0.061 Uiso 1 1 calc R . .
C2 C 0.5886(4) -0.6017(3) 0.0429(2) 0.0603(11) Uani 1 1 d . . .
H2A H 0.5920 -0.5518 0.0057 0.072 Uiso 1 1 calc R . .
C3 C 0.6178(3) -0.6991(3) 0.0252(2) 0.0493(9) Uani 1 1 d . . .
H3A H 0.6406 -0.7154 -0.0238 0.059 Uiso 1 1 calc R . .
C4 C 0.6131(3) -0.7719(3) 0.0807(2) 0.0471(9) Uani 1 1 d . . .
H4A H 0.6319 -0.8381 0.0690 0.057 Uiso 1 1 calc R . .
C5 C 0.5805(3) -0.7476(3) 0.15379(19) 0.0411(8) Uani 1 1 d . . .
H5A H 0.5785 -0.7976 0.1910 0.049 Uiso 1 1 calc R . .
C6 C 0.5507(2) -0.6498(2) 0.17238(17) 0.0345(7) Uani 1 1 d . . .
C7 C 0.5204(2) -0.6209(2) 0.25110(17) 0.0315(6) Uani 1 1 d . . .
C8 C 0.4554(3) -0.5364(2) 0.26362(18) 0.0356(7) Uani 1 1 d . . .
H8A H 0.4267 -0.4987 0.2210 0.043 Uiso 1 1 calc R . .
C9 C 0.4334(3) -0.5082(2) 0.33712(18) 0.0351(7) Uani 1 1 d . . .
H9A H 0.3914 -0.4507 0.3442 0.042 Uiso 1 1 calc R . .
C10 C 0.5323(3) -0.6453(2) 0.39059(18) 0.0351(7) Uani 1 1 d . . .
H10A H 0.5573 -0.6830 0.4340 0.042 Uiso 1 1 calc R . .
C11 C 0.5579(3) -0.6750(2) 0.31741(18) 0.0371(7) Uani 1 1 d . . .
H11A H 0.6011 -0.7322 0.3120 0.045 Uiso 1 1 calc R . .
C12 C 0.4476(2) -0.5299(2) 0.47947(16) 0.0316(6) Uani 1 1 d . . .
H12A H 0.4312 -0.5887 0.5097 0.038 Uiso 1 1 calc R . .
H12B H 0.3807 -0.4878 0.4756 0.038 Uiso 1 1 calc R . .
C13 C 0.6683(3) -0.3658(2) 0.28519(19) 0.0383(7) Uani 1 1 d . . .
C14 C 0.6531(3) -0.3269(3) 0.2109(2) 0.0457(8) Uani 1 1 d . . .
H14A H 0.5963 -0.2800 0.1989 0.055 Uiso 1 1 calc R . .
C15 C 0.7209(3) -0.3564(3) 0.1538(2) 0.0509(9) Uani 1 1 d . . .
H15A H 0.7108 -0.3285 0.1042 0.061 Uiso 1 1 calc R . .
C16 C 0.8030(3) -0.4269(3) 0.1707(2) 0.0503(9) Uani 1 1 d . . .
H16A H 0.8489 -0.4467 0.1325 0.060 Uiso 1 1 calc R . .
C17 C 0.8184(3) -0.4695(3) 0.2448(2) 0.0429(8) Uani 1 1 d . . .
H17A H 0.8738 -0.5179 0.2555 0.052 Uiso 1 1 calc R . .
C18 C 0.7513(3) -0.4396(2) 0.30263(18) 0.0368(7) Uani 1 1 d . . .
C19 C 0.8535(3) -0.5411(3) 0.39694(19) 0.0401(7) Uani 1 1 d . . .
H19A H 0.9250 -0.5080 0.3858 0.048 Uiso 1 1 calc R . .
H19B H 0.8418 -0.6032 0.3651 0.048 Uiso 1 1 calc R . .
C20 C 0.8619(3) -0.5656(3) 0.4821(2) 0.0419(8) Uani 1 1 d . . .
H20A H 0.9371 -0.5921 0.4987 0.050 Uiso 1 1 calc R . .
H20B H 0.8535 -0.5044 0.5132 0.050 Uiso 1 1 calc R . .
C21 C 0.7899(3) -0.6749(3) 0.57266(18) 0.0406(8) Uani 1 1 d . . .
H21D H 0.7834 -0.6195 0.6101 0.049 Uiso 1 1 calc R . .
H21E H 0.8663 -0.7017 0.5833 0.049 Uiso 1 1 calc R . .
C22 C 0.7007(3) -0.7559(3) 0.58155(19) 0.0420(8) Uani 1 1 d . . .
H22A H 0.7036 -0.8091 0.5417 0.050 Uiso 1 1 calc R . .
H22B H 0.7157 -0.7855 0.6329 0.050 Uiso 1 1 calc R . .
C23 C 0.4982(3) -0.7814(3) 0.5891(3) 0.0565(10) Uani 1 1 d . . .
H23A H 0.5261 -0.8498 0.5912 0.068 Uiso 1 1 calc R . .
H23B H 0.4356 -0.7799 0.5467 0.068 Uiso 1 1 calc R . .
C24 C 0.5456(3) -0.2454(3) 0.3356(2) 0.0555(10) Uani 1 1 d . . .
H24A H 0.4818 -0.2557 0.2942 0.067 Uiso 1 1 calc R . .
H24B H 0.5960 -0.1911 0.3208 0.067 Uiso 1 1 calc R . .
C25 C 0.1675(5) -0.3832(4) 0.2092(3) 0.0830(14) Uani 1 1 d . . .
H25A H 0.0899 -0.3658 0.2159 0.124 Uiso 1 1 calc R . .
H25B H 0.2172 -0.3235 0.2165 0.124 Uiso 1 1 calc R . .
H25C H 0.1934 -0.4322 0.2473 0.124 Uiso 1 1 calc R . .
C101 C -0.1007(3) -0.1954(3) 0.3497(2) 0.0439(8) Uani 1 1 d . . .
H10B H -0.1489 -0.2249 0.3076 0.053 Uiso 1 1 calc R . .
C102 C -0.1148(3) -0.2224(3) 0.4256(2) 0.0542(10) Uani 1 1 d . . .
H10C H -0.1726 -0.2696 0.4343 0.065 Uiso 1 1 calc R . .
C103 C -0.0432(4) -0.1794(3) 0.4886(2) 0.0540(10) Uani 1 1 d . . .
H10D H -0.0524 -0.1976 0.5397 0.065 Uiso 1 1 calc R . .
C104 C 0.0420(3) -0.1094(3) 0.4752(2) 0.0500(9) Uani 1 1 d . . .
H10E H 0.0903 -0.0804 0.5175 0.060 Uiso 1 1 calc R . .
C105 C 0.0564(3) -0.0817(2) 0.39961(18) 0.0390(7) Uani 1 1 d . . .
H10F H 0.1141 -0.0342 0.3914 0.047 Uiso 1 1 calc R . .
C106 C -0.0151(3) -0.1246(2) 0.33561(17) 0.0331(7) Uani 1 1 d . . .
C107 C 0.0004(2) -0.0950(2) 0.25471(17) 0.0305(6) Uani 1 1 d . . .
C108 C -0.0313(3) -0.1603(2) 0.19012(18) 0.0351(7) Uani 1 1 d . . .
H10G H -0.0655 -0.2234 0.1977 0.042 Uiso 1 1 calc R . .
C109 C -0.0133(3) -0.1335(2) 0.11601(18) 0.0342(7) Uani 1 1 d . . .
H10H H -0.0348 -0.1785 0.0738 0.041 Uiso 1 1 calc R . .
C110 C 0.0646(2) 0.0242(2) 0.16409(17) 0.0329(7) Uani 1 1 d . . .
H11B H 0.0963 0.0876 0.1547 0.039 Uiso 1 1 calc R . .
C111 C 0.0479(2) -0.0003(2) 0.23890(18) 0.0333(7) Uani 1 1 d . . .
H11C H 0.0685 0.0467 0.2800 0.040 Uiso 1 1 calc R . .
C112 C 0.0563(3) -0.0161(2) 0.02272(17) 0.0338(7) Uani 1 1 d . . .
H11D H 0.0849 -0.0744 -0.0037 0.041 Uiso 1 1 calc R . .
H11E H 0.1140 0.0387 0.0247 0.041 Uiso 1 1 calc R . .
C113 C -0.2412(3) 0.0479(2) 0.19339(19) 0.0389(7) Uani 1 1 d . . .
C114 C -0.2940(3) 0.0105(3) 0.2554(2) 0.0523(9) Uani 1 1 d . . .
H11F H -0.3393 -0.0491 0.2484 0.063 Uiso 1 1 calc R . .
C116 C -0.2129(3) 0.1485(3) 0.3395(2) 0.0528(10) Uani 1 1 d . . .
H11G H -0.2033 0.1822 0.3883 0.063 Uiso 1 1 calc R . .
C115 C -0.2797(4) 0.0614(3) 0.3285(2) 0.0598(11) Uani 1 1 d . . .
H11H H -0.3159 0.0359 0.3699 0.072 Uiso 1 1 calc R . .
C117 C -0.1594(3) 0.1867(3) 0.2778(2) 0.0467(8) Uani 1 1 d . . .
H11I H -0.1134 0.2458 0.2856 0.056 Uiso 1 1 calc R . .
C118 C -0.1738(3) 0.1376(2) 0.20480(18) 0.0368(7) Uani 1 1 d . . .
C119 C -0.0819(3) 0.2739(2) 0.1440(2) 0.0434(8) Uani 1 1 d . . .
H11J H -0.0191 0.2840 0.1861 0.052 Uiso 1 1 calc R . .
H11K H -0.1426 0.3196 0.1535 0.052 Uiso 1 1 calc R . .
C120 C -0.0404(3) 0.2935(3) 0.0664(2) 0.0461(8) Uani 1 1 d . . .
H12C H -0.1013 0.2747 0.0245 0.055 Uiso 1 1 calc R . .
H12D H -0.0222 0.3654 0.0628 0.055 Uiso 1 1 calc R . .
C121 C 0.1653(3) 0.2952(3) 0.0686(2) 0.0453(8) Uani 1 1 d . . .
H12E H 0.1721 0.3303 0.1195 0.054 Uiso 1 1 calc R . .
H12F H 0.1671 0.3456 0.0284 0.054 Uiso 1 1 calc R . .
C122 C 0.2630(3) 0.2259(3) 0.0651(2) 0.0471(9) Uani 1 1 d . . .
H12G H 0.3357 0.2645 0.0729 0.057 Uiso 1 1 calc R . .
H12H H 0.2627 0.1770 0.1064 0.057 Uiso 1 1 calc R . .
C123 C 0.3445(3) 0.1110(3) -0.0196(2) 0.0495(9) Uani 1 1 d . . .
H12I H 0.3414 0.0531 0.0140 0.059 Uiso 1 1 calc R . .
H12J H 0.4170 0.1483 -0.0044 0.059 Uiso 1 1 calc R . .
C124 C -0.3384(3) -0.0751(3) 0.1035(2) 0.0491(9) Uani 1 1 d . . .
H12K H -0.4123 -0.0493 0.1137 0.059 Uiso 1 1 calc R . .
H12L H -0.3211 -0.1313 0.1379 0.059 Uiso 1 1 calc R . .
C125 C 0.3606(5) 0.0866(5) 0.3121(4) 0.0972(18) Uani 1 1 d . . .
H12M H 0.2842 0.0574 0.2985 0.146 Uiso 1 1 calc R . .
H12N H 0.4141 0.0502 0.2844 0.146 Uiso 1 1 calc R . .
H12O H 0.3620 0.1564 0.2976 0.146 Uiso 1 1 calc R . .
B1 B 0.1628(4) 0.3374(4) 0.3296(3) 0.0560(12) Uani 1 1 d . . .
B101 B 0.3214(3) -0.1329(3) 0.1605(2) 0.0436(9) Uani 1 1 d . . .
F1 F 0.1890(6) 0.3911(6) 0.2780(4) 0.274(5) Uani 1 1 d . . .
F2 F 0.0625(3) 0.3435(5) 0.3531(3) 0.167(2) Uani 1 1 d . . .
F3 F 0.1462(5) 0.2433(4) 0.2950(3) 0.194(3) Uani 1 1 d . . .
F4 F 0.2464(3) 0.3321(4) 0.3911(2) 0.1351(16) Uani 1 1 d . . .
F101 F 0.3195(3) -0.0302(2) 0.14412(17) 0.0935(9) Uani 1 1 d . . .
F102 F 0.2386(2) -0.1827(2) 0.10695(15) 0.0786(8) Uani 1 1 d . . .
F103 F 0.42632(19) -0.1714(2) 0.15488(15) 0.0747(7) Uani 1 1 d . . .
F104 F 0.2889(2) -0.14356(18) 0.23500(13) 0.0692(7) Uani 1 1 d . . .

loop_
_atom_site_aniso_label
_atom_site_aniso_U_11
_atom_site_aniso_U_22
_atom_site_aniso_U_33
_atom_site_aniso_U_23
_atom_site_aniso_U_13
_atom_site_aniso_U_12
O1 0.0397(12) 0.0362(12) 0.0393(12) 0.0062(9) 0.0128(9) 0.0051(9)
O2 0.0365(12) 0.0441(12) 0.0317(11) 0.0071(9) 0.0046(9) 0.0005(9)
O3 0.0454(13) 0.0368(12) 0.0568(15) 0.0112(10) 0.0240(11) 0.0096(10)
O4 0.0411(12) 0.0388(12) 0.0463(13) 0.0100(10) 0.0162(10) 0.0057(10)
O5 0.097(3) 0.139(4) 0.093(3) 0.027(2) -0.031(2) -0.019(3)
O6 0.096(3) 0.087(2) 0.083(2) 0.0160(18) 0.037(2) 0.009(2)
O101 0.0398(12) 0.0365(12) 0.0358(12) -0.0020(9) 0.0089(9) -0.0022(9)
O102 0.0453(13) 0.0337(12) 0.0446(13) -0.0012(9) 0.0097(10) -0.0087(10)
O103 0.0404(12) 0.0448(13) 0.0382(12) -0.0001(10) 0.0036(9) -0.0082(10)
O104 0.0423(12) 0.0353(12) 0.0429(13) 0.0029(9) 0.0141(10) -0.0035(9)
O105 0.117(4) 0.134(4) 0.160(5) -0.001(3) 0.050(3) -0.050(3)
O106 0.076(2) 0.125(3) 0.100(3) -0.022(2) 0.013(2) -0.013(2)
N1 0.0294(12) 0.0339(13) 0.0272(13) -0.0020(10) 0.0045(10) 0.0001(10)
N2 0.070(2) 0.061(2) 0.060(2) 0.0198(17) 0.0023(19) -0.0016(18)
N101 0.0269(12) 0.0360(14) 0.0289(13) 0.0069(10) 0.0018(10) -0.0008(10)
N102 0.062(2) 0.060(2) 0.113(4) -0.028(2) 0.020(2) -0.0117(19)
C1 0.068(2) 0.046(2) 0.041(2) -0.0059(16) 0.0180(17) -0.0006(17)
C2 0.084(3) 0.059(2) 0.042(2) 0.0006(17) 0.026(2) -0.001(2)
C3 0.047(2) 0.067(2) 0.0343(19) -0.0133(17) 0.0099(15) 0.0025(17)
C4 0.0403(18) 0.058(2) 0.0413(19) -0.0168(16) -0.0031(15) 0.0129(16)
C5 0.0379(17) 0.050(2) 0.0345(17) -0.0054(14) -0.0002(13) 0.0119(15)
C6 0.0276(15) 0.0441(18) 0.0308(16) -0.0057(13) 0.0015(12) -0.0003(13)
C7 0.0252(14) 0.0366(16) 0.0318(16) -0.0031(12) 0.0012(12) -0.0032(12)
C8 0.0383(17) 0.0389(17) 0.0303(16) 0.0037(13) 0.0051(13) 0.0068(13)
C9 0.0356(16) 0.0355(17) 0.0350(17) 0.0029(13) 0.0061(13) 0.0058(13)
C10 0.0380(17) 0.0357(17) 0.0310(16) 0.0004(13) 0.0004(13) 0.0064(13)
C11 0.0379(17) 0.0372(17) 0.0357(17) -0.0046(13) 0.0010(13) 0.0093(13)
C12 0.0324(15) 0.0368(16) 0.0268(15) -0.0003(12) 0.0090(12) 0.0000(12)
C13 0.0360(17) 0.0352(17) 0.0457(19) 0.0064(14) 0.0138(14) -0.0033(13)
C14 0.0442(19) 0.046(2) 0.048(2) 0.0171(16) 0.0102(16) 0.0000(15)
C15 0.058(2) 0.056(2) 0.041(2) 0.0141(16) 0.0146(17) -0.0043(18)
C16 0.056(2) 0.054(2) 0.044(2) 0.0030(16) 0.0209(17) -0.0044(18)
C17 0.0440(19) 0.0392(18) 0.048(2) 0.0030(15) 0.0158(15) -0.0010(14)
C18 0.0379(17) 0.0362(17) 0.0373(17) 0.0053(13) 0.0105(13) -0.0071(13)
C19 0.0339(16) 0.0441(19) 0.0442(19) 0.0056(14) 0.0118(14) 0.0024(14)
C20 0.0351(17) 0.0459(19) 0.0448(19) 0.0066(15) 0.0042(14) 0.0011(14)
C21 0.0425(18) 0.0491(19) 0.0312(17) 0.0067(14) 0.0040(13) 0.0134(15)
C22 0.051(2) 0.0433(19) 0.0354(18) 0.0112(14) 0.0130(15) 0.0183(15)
C23 0.061(2) 0.0343(19) 0.081(3) 0.0061(18) 0.035(2) 0.0047(16)
C24 0.059(2) 0.044(2) 0.070(3) 0.0231(18) 0.030(2) 0.0108(17)
C25 0.105(4) 0.077(3) 0.068(3) -0.005(2) 0.009(3) 0.021(3)
C101 0.0441(19) 0.048(2) 0.0401(19) 0.0085(15) 0.0078(15) 0.0008(15)
C102 0.060(2) 0.056(2) 0.051(2) 0.0186(18) 0.0215(18) 0.0051(18)
C103 0.078(3) 0.056(2) 0.0337(19) 0.0133(16) 0.0212(18) 0.024(2)
C104 0.071(2) 0.047(2) 0.0317(18) 0.0009(15) -0.0005(16) 0.0184(18)
C105 0.0453(18) 0.0378(17) 0.0336(17) 0.0049(13) 0.0008(14) 0.0077(14)
C106 0.0349(16) 0.0344(16) 0.0307(16) 0.0071(12) 0.0037(12) 0.0082(12)
C107 0.0250(14) 0.0363(16) 0.0297(15) 0.0049(12) -0.0002(11) 0.0038(12)
C108 0.0351(16) 0.0339(16) 0.0355(17) 0.0059(13) 0.0012(13) -0.0065(13)
C109 0.0351(16) 0.0359(17) 0.0302(16) 0.0011(12) 0.0004(12) -0.0056(13)
C110 0.0312(15) 0.0324(16) 0.0347(17) 0.0056(13) 0.0024(12) -0.0012(12)
C111 0.0321(15) 0.0353(16) 0.0314(16) 0.0003(12) -0.0002(12) 0.0012(12)
C112 0.0334(16) 0.0407(17) 0.0274(15) 0.0083(13) 0.0038(12) -0.0038(13)
C113 0.0387(17) 0.0420(18) 0.0389(18) 0.0098(14) 0.0122(14) 0.0125(14)
C114 0.059(2) 0.048(2) 0.056(2) 0.0156(17) 0.0234(18) 0.0131(17)
C116 0.058(2) 0.068(3) 0.0339(19) 0.0043(17) 0.0054(16) 0.024(2)
C115 0.068(3) 0.075(3) 0.043(2) 0.0192(19) 0.0240(19) 0.032(2)
C117 0.0393(18) 0.061(2) 0.0394(19) -0.0014(16) 0.0006(14) 0.0157(16)
C118 0.0325(16) 0.0436(18) 0.0351(17) 0.0033(14) 0.0042(13) 0.0098(13)
C119 0.0449(19) 0.0371(18) 0.048(2) -0.0070(15) 0.0050(15) 0.0004(14)
C120 0.052(2) 0.0365(18) 0.050(2) 0.0018(15) 0.0053(16) -0.0020(15)
C121 0.056(2) 0.0426(19) 0.0367(18) -0.0060(14) 0.0083(15) -0.0187(16)
C122 0.0445(19) 0.056(2) 0.0385(19) -0.0043(15) 0.0011(15) -0.0194(16)
C123 0.0351(18) 0.049(2) 0.063(2) -0.0007(17) 0.0028(16) -0.0094(15)
C124 0.0412(19) 0.045(2) 0.063(2) 0.0012(17) 0.0198(17) -0.0105(15)
C125 0.074(3) 0.097(4) 0.115(5) -0.039(3) -0.004(3) -0.011(3)
B1 0.039(2) 0.077(3) 0.052(3) 0.000(2) 0.0161(19) -0.029(2)
B101 0.045(2) 0.052(2) 0.035(2) 0.0021(17) 0.0087(16) 0.0072(18)
F1 0.253(7) 0.362(10) 0.180(5) 0.134(6) -0.055(5) -0.197(7)
F2 0.072(2) 0.248(6) 0.179(4) -0.051(4) 0.013(2) 0.019(3)
F3 0.183(5) 0.126(4) 0.244(6) -0.071(4) -0.101(4) 0.059(3)
F4 0.079(2) 0.226(5) 0.089(2) -0.006(2) -0.0159(17) -0.065(3)
F101 0.143(3) 0.0646(17) 0.0786(19) 0.0238(14) 0.0293(18) 0.0102(17)
F102 0.0550(14) 0.109(2) 0.0689(16) -0.0212(14) -0.0037(12) 0.0178(13)
F103 0.0456(13) 0.106(2) 0.0723(16) 0.0022(14) 0.0044(11) 0.0154(13)
F104 0.0927(18) 0.0719(15) 0.0475(13) 0.0085(11) 0.0249(12) 0.0051(13)

loop_
_atom_type_symbol
_atom_type_description
_atom_type_scat_dispersion_real
_atom_type_scat_dispersion_imag
_atom_type_scat_source
C C 0.0033 0.0016 'International Tables Vol C Tables 4.2.6.8 and 6.1.1.4'
H H 0.0000 0.0000 'International Tables Vol C Tables 4.2.6.8 and 6.1.1.4'
B B 0.0013 0.0007 'International Tables Vol C Tables 4.2.6.8 and 6.1.1.4'
N N 0.0061 0.0033 'International Tables Vol C Tables 4.2.6.8 and 6.1.1.4'
O O 0.0106 0.0060 'International Tables Vol C Tables 4.2.6.8 and 6.1.1.4'
F F 0.0171 0.0103 'International Tables Vol C Tables 4.2.6.8 and 6.1.1.4'

loop_
_geom_angle_atom_site_label_1
_geom_angle_atom_site_label_2
_geom_angle_atom_site_label_3
_geom_angle
_geom_angle_site_symmetry_1
_geom_angle_site_symmetry_3
_geom_angle_publ_flag
C18 O1 C19 115.3(2) . . ?
C20 O2 C21 111.4(2) . . ?
C22 O3 C23 114.0(3) . . ?
C13 O4 C24 116.0(2) . . ?
C118 O101 C119 116.5(2) . . ?
C121 O102 C120 114.4(3) . . ?
C123 O103 C122 112.5(3) . . ?
C113 O104 C124 115.5(2) . . ?
C10 N1 C9 120.0(2) . . ?
C10 N1 C12 119.9(2) . . ?
C9 N1 C12 120.1(2) . . ?
O6 N2 O5 123.5(5) . . ?
O6 N2 C25 118.6(4) . . ?
O5 N2 C25 117.7(5) . . ?
C110 N101 C109 120.1(2) . . ?
C110 N101 C112 120.6(2) . . ?
C109 N101 C112 119.3(2) . . ?
O105 N102 O106 123.2(5) . . ?
O105 N102 C125 119.8(5) . . ?
O106 N102 C125 116.9(5) . . ?
C2 C1 C6 120.9(3) . . ?
C3 C2 C1 120.5(4) . . ?
C4 C3 C2 119.2(3) . . ?
C3 C4 C5 120.5(3) . . ?
C4 C5 C6 120.9(3) . . ?
C5 C6 C1 117.9(3) . . ?
C5 C6 C7 121.9(3) . . ?
C1 C6 C7 120.1(3) . . ?
C11 C7 C8 116.3(3) . . ?
C11 C7 C6 121.7(3) . . ?
C8 C7 C6 122.0(3) . . ?
C9 C8 C7 121.0(3) . . ?
N1 C9 C8 121.0(3) . . ?
N1 C10 C11 120.6(3) . . ?
C10 C11 C7 121.1(3) . . ?
N1 C12 C12 109.2(3) . 2_646 ?
O4 C13 C14 124.6(3) . . ?
O4 C13 C18 115.8(3) . . ?
C14 C13 C18 119.6(3) . . ?
C13 C14 C15 121.1(3) . . ?
C16 C15 C14 119.6(3) . . ?
C15 C16 C17 120.6(3) . . ?
C18 C17 C16 120.1(3) . . ?
O1 C18 C17 124.8(3) . . ?
O1 C18 C13 116.2(3) . . ?
C17 C18 C13 119.0(3) . . ?
O1 C19 C20 110.1(3) . . ?
O2 C20 C19 110.0(3) . . ?
O2 C21 C22 109.5(3) . . ?
O3 C22 C21 109.1(3) . . ?
O3 C23 C24 111.4(3) . 2_646 ?
O4 C24 C23 108.1(3) . 2_646 ?
C102 C101 C106 120.7(3) . . ?
C103 C102 C101 120.1(4) . . ?
C104 C103 C102 119.6(3) . . ?
C103 C104 C105 120.7(3) . . ?
C104 C105 C106 120.3(3) . . ?
C101 C106 C105 118.6(3) . . ?
C101 C106 C107 121.1(3) . . ?
C105 C106 C107 120.3(3) . . ?
C108 C107 C111 116.4(3) . . ?
C108 C107 C106 121.7(3) . . ?
C111 C107 C106 121.9(3) . . ?
C109 C108 C107 121.2(3) . . ?
N101 C109 C108 120.5(3) . . ?
N101 C110 C111 120.9(3) . . ?
C110 C111 C107 120.8(3) . . ?
N101 C112 C112 109.5(3) . 2 ?
O104 C113 C114 124.7(3) . . ?
O104 C113 C118 116.2(3) . . ?
C114 C113 C118 119.1(3) . . ?
C113 C114 C115 120.5(4) . . ?
C115 C116 C117 120.0(4) . . ?
C116 C115 C114 120.1(4) . . ?
C118 C117 C116 120.5(4) . . ?
O101 C118 C117 124.5(3) . . ?
O101 C118 C113 115.7(3) . . ?
C117 C118 C113 119.8(3) . . ?
O101 C119 C120 106.7(3) . . ?
O102 C120 C119 111.2(3) . . ?
O102 C121 C122 108.9(3) . . ?
O103 C122 C121 109.0(3) . . ?
O103 C123 C124 109.9(3) . 2 ?
O104 C124 C123 109.7(3) . 2 ?
F1 B1 F2 119.7(7) . . ?
F1 B1 F4 113.8(4) . . ?
F2 B1 F4 111.4(4) . . ?
F1 B1 F3 104.7(6) . . ?
F2 B1 F3 97.1(4) . . ?
F4 B1 F3 107.8(5) . . ?
F103 B101 F104 111.5(3) . . ?
F103 B101 F102 110.1(3) . . ?
F104 B101 F102 108.3(3) . . ?
F103 B101 F101 112.0(3) . . ?
F104 B101 F101 107.5(3) . . ?
F102 B101 F101 107.3(3) . . ?

loop_
_geom_bond_atom_site_label_1
_geom_bond_atom_site_label_2
_geom_bond_distance
_geom_bond_site_symmetry_2
_geom_bond_publ_flag
O1 C18 1.372(4) . ?
O1 C19 1.428(4) . ?
O2 C20 1.422(4) . ?
O2 C21 1.424(4) . ?
O3 C22 1.427(4) . ?
O3 C23 1.429(4) . ?
O4 C13 1.374(4) . ?
O4 C24 1.436(4) . ?
O5 N2 1.209(5) . ?
O6 N2 1.208(5) . ?
O101 C118 1.365(4) . ?
O101 C119 1.441(4) . ?
O102 C121 1.420(4) . ?
O102 C120 1.431(4) . ?
O103 C123 1.423(4) . ?
O103 C122 1.425(4) . ?
O104 C113 1.375(4) . ?
O104 C124 1.432(4) . ?
O105 N102 1.198(5) . ?
O106 N102 1.213(5) . ?
N1 C10 1.338(4) . ?
N1 C9 1.349(4) . ?
N1 C12 1.476(4) . ?
N2 C25 1.449(6) . ?
N101 C110 1.347(4) . ?
N101 C109 1.347(4) . ?
N101 C112 1.479(4) . ?
N102 C125 1.447(7) . ?
C1 C2 1.379(5) . ?
C1 C6 1.389(5) . ?
C2 C3 1.376(6) . ?
C3 C4 1.373(5) . ?
C4 C5 1.383(5) . ?
C5 C6 1.387(5) . ?
C6 C7 1.476(4) . ?
C7 C11 1.392(4) . ?
C7 C8 1.395(4) . ?
C8 C9 1.358(4) . ?
C10 C11 1.372(4) . ?
C12 C12 1.523(6) 2_646 ?
C13 C14 1.379(5) . ?
C13 C18 1.408(5) . ?
C14 C15 1.382(5) . ?
C15 C16 1.370(5) . ?
C16 C17 1.395(5) . ?
C17 C18 1.389(4) . ?
C19 C20 1.494(4) . ?
C21 C22 1.491(5) . ?
C23 C24 1.480(5) 2_646 ?
C24 C23 1.480(5) 2_646 ?
C101 C102 1.384(5) . ?
C101 C106 1.391(5) . ?
C102 C103 1.383(6) . ?
C103 C104 1.378(6) . ?
C104 C105 1.381(5) . ?
C105 C106 1.394(4) . ?
C106 C107 1.478(4) . ?
C107 C108 1.392(4) . ?
C107 C111 1.397(4) . ?
C108 C109 1.364(4) . ?
C110 C111 1.363(4) . ?
C112 C112 1.525(6) 2 ?
C113 C114 1.382(5) . ?
C113 C118 1.397(5) . ?
C114 C115 1.395(6) . ?
C116 C115 1.364(6) . ?
C116 C117 1.385(5) . ?
C117 C118 1.383(5) . ?
C119 C120 1.492(5) . ?
C121 C122 1.490(5) . ?
C123 C124 1.493(5) 2 ?
C124 C123 1.493(5) 2 ?
B1 F1 1.206(6) . ?
B1 F2 1.285(5) . ?
B1 F4 1.355(6) . ?
B1 F3 1.360(6) . ?
B101 F103 1.354(4) . ?
B101 F104 1.381(4) . ?
B101 F102 1.389(5) . ?
B101 F101 1.391(5) . ?
